data_1508129
loop_
_publ_author_name
'Chalifoux, Wesley A.'
'Tykwinski, Rik R.'

_publ_section_title
;
 Synthesis of polyynes to model the sp-carbon allotrope carbyne.
;
_journal_issue 11
_journal_name_full 'Nature chemistry'
_journal_page_first 967
_journal_page_last 971
_journal_paper_doi 10.1038/nchem.828
_journal_volume 2
_journal_year 2010
_chemical_formula_moiety 'C98 H126'
_chemical_formula_sum 'C98 H126'
_chemical_formula_weight 1303.99
_chemical_name_systematic
; 
 ? 
;
_space_group_IT_number 2
_symmetry_cell_setting triclinic
_symmetry_space_group_name_Hall '-P 1'
_symmetry_space_group_name_H-M 'P -1'
_atom_sites_solution_hydrogens geom
_atom_sites_solution_primary direct
_atom_sites_solution_secondary difmap
_audit_creation_method SHELXL-97
_cell_angle_alpha 84.7319(14)
_cell_angle_beta 75.3405(14)
_cell_angle_gamma 87.4321(14)
_cell_formula_units_Z 1
_cell_length_a 10.5799(10)
_cell_length_b 10.7732(10)
_cell_length_c 19.6616(18)
_cell_measurement_reflns_used 2790
_cell_measurement_temperature 173(2)
_cell_measurement_theta_max 20.689
_cell_measurement_theta_min 2.258
_cell_volume 2158.4(3)
_computing_cell_refinement 'Bruker SAINT'
_computing_data_collection 'Bruker APEX2'
_computing_data_reduction 'Bruker SAINT'
_computing_molecular_graphics 'Bruker SHELXTL'
_computing_publication_material 'Bruker SHELXTL'
_computing_structure_refinement 'SHELXL-97 (Sheldrick, 2008)'
_computing_structure_solution 'SHELXS-97 (Sheldrick, 2008)'
_diffrn_ambient_temperature 173(2)
_diffrn_measured_fraction_theta_full 0.998
_diffrn_measured_fraction_theta_max 0.998
_diffrn_measurement_device_type 'Bruker APEX-II CCD'
_diffrn_measurement_method '\w scans'
_diffrn_radiation_monochromator graphite
_diffrn_radiation_source 'fine-focus sealed tube'
_diffrn_radiation_type MoK\a
_diffrn_radiation_wavelength 0.71073
_diffrn_reflns_av_R_equivalents 0.0469
_diffrn_reflns_av_sigmaI/netI 0.0669
_diffrn_reflns_limit_h_max 12
_diffrn_reflns_limit_h_min -12
_diffrn_reflns_limit_k_max 12
_diffrn_reflns_limit_k_min -12
_diffrn_reflns_limit_l_max 23
_diffrn_reflns_limit_l_min -23
_diffrn_reflns_number 15603
_diffrn_reflns_theta_full 25.38
_diffrn_reflns_theta_max 25.38
_diffrn_reflns_theta_min 1.07
_exptl_absorpt_coefficient_mu 0.056
_exptl_absorpt_correction_T_max 0.9935
_exptl_absorpt_correction_T_min 0.9834
_exptl_absorpt_correction_type integration
_exptl_absorpt_process_details 'SADABS (Sheldrick, 2008)'
_exptl_crystal_colour yellow
_exptl_crystal_density_diffrn 1.003
_exptl_crystal_density_method 'not measured'
_exptl_crystal_description prism
_exptl_crystal_F_000 714
_exptl_crystal_size_max 0.30
_exptl_crystal_size_mid 0.18
_exptl_crystal_size_min 0.12
_refine_diff_density_max 0.408
_refine_diff_density_min -0.195
_refine_diff_density_rms 0.036
_refine_ls_extinction_method none
_refine_ls_goodness_of_fit_ref 1.016
_refine_ls_hydrogen_treatment constr
_refine_ls_matrix_type full
_refine_ls_number_parameters 486
_refine_ls_number_reflns 7893
_refine_ls_number_restraints 4
_refine_ls_restrained_S_all 1.016
_refine_ls_R_factor_all 0.1082
_refine_ls_R_factor_gt 0.0538
_refine_ls_shift/su_max 0.000
_refine_ls_shift/su_mean 0.000
_refine_ls_structure_factor_coef Fsqd
_refine_ls_weighting_details 'calc w=1/[\s^2^(Fo^2^)+(0.0638P)^2^+0.2546P] where P=(Fo^2^+2Fc^2^)/3'
_refine_ls_weighting_scheme calc
_refine_ls_wR_factor_gt 0.1268
_refine_ls_wR_factor_ref 0.1535
_reflns_number_gt 4479
_reflns_number_total 7893
_reflns_threshold_expression I>2\s(I)
_cod_data_source_file nchem.828-s2.cif
_cod_data_source_block Tr-6
_cod_depositor_comments
;
The following automatic conversions were performed:

'_symmetry_cell_setting' value 'Triclinic' changed to 'triclinic'
according to /home/saulius/struct/CIF-dictionaries/cif_core.dic
dictionary named 'cif_core.dic' version 2.4.1 from 2010-06-29.

Automatic conversion script
Id: cif_fix_values 1891 2012-01-12 08:04:46Z andrius 
;
_cod_database_code 1508129

loop_
_symmetry_equiv_pos_as_xyz
'x, y, z'
'-x, -y, -z'

loop_
_atom_site_label
_atom_site_type_symbol
_atom_site_fract_x
_atom_site_fract_y
_atom_site_fract_z
_atom_site_U_iso_or_equiv
_atom_site_adp_type
_atom_site_occupancy
_atom_site_symmetry_multiplicity
_atom_site_calc_flag
_atom_site_refinement_flags
_atom_site_disorder_assembly
_atom_site_disorder_group
C1 C 0.13235(19) 0.09027(18) 0.26072(10) 0.0313(5) Uani 1 1 d . . .
C2 C 0.1863(2) 0.16564(19) 0.30575(11) 0.0339(5) Uani 1 1 d . . .
C3 C 0.2316(2) 0.2219(2) 0.34304(12) 0.0378(5) Uani 1 1 d . . .
C4 C 0.2870(2) 0.2832(2) 0.38542(13) 0.0440(6) Uani 1 1 d . . .
C5 C 0.3395(2) 0.3366(2) 0.42169(13) 0.0499(6) Uani 1 1 d . . .
C6 C 0.4037(3) 0.4013(2) 0.45784(14) 0.0548(7) Uani 1 1 d . . .
C7 C 0.4648(3) 0.4635(2) 0.48538(14) 0.0581(7) Uani 1 1 d . . .
C11 C -0.01569(19) 0.12228(18) 0.27668(10) 0.0314(5) Uani 1 1 d . . .
C12 C -0.0554(2) 0.24672(18) 0.27049(10) 0.0339(5) Uani 1 1 d . . .
H12 H 0.0090 0.3090 0.2570 0.041 Uiso 1 1 calc R . .
C13 C -0.1858(2) 0.28252(19) 0.28333(11) 0.0352(5) Uani 1 1 d . . .
C14 C -0.2780(2) 0.18934(19) 0.30509(11) 0.0396(6) Uani 1 1 d . A .
H14 H -0.3682 0.2124 0.3154 0.047 Uiso 1 1 calc R . .
C15 C -0.2429(2) 0.0637(2) 0.31219(11) 0.0398(6) Uani 1 1 d . . .
C16 C -0.1095(2) 0.03180(19) 0.29680(11) 0.0364(5) Uani 1 1 d . A .
H16 H -0.0831 -0.0535 0.3003 0.044 Uiso 1 1 calc R . .
C17 C -0.2227(2) 0.42136(19) 0.27392(12) 0.0412(6) Uani 1 1 d . . .
C18 C -0.3692(2) 0.4446(2) 0.28440(17) 0.0745(9) Uani 1 1 d . . .
H18A H -0.3870 0.5341 0.2769 0.089 Uiso 1 1 calc R . .
H18B H -0.4148 0.4143 0.3325 0.089 Uiso 1 1 calc R . .
H18C H -0.3999 0.4002 0.2505 0.089 Uiso 1 1 calc R . .
C19 C -0.1582(3) 0.4728(2) 0.19916(14) 0.0705(8) Uani 1 1 d . . .
H19A H -0.1822 0.5612 0.1929 0.085 Uiso 1 1 calc R . .
H19B H -0.1878 0.4267 0.1655 0.085 Uiso 1 1 calc R . .
H19C H -0.0631 0.4635 0.1908 0.085 Uiso 1 1 calc R . .
C20 C -0.1760(3) 0.4921(2) 0.32601(16) 0.0756(9) Uani 1 1 d . . .
H20A H -0.1989 0.5808 0.3197 0.091 Uiso 1 1 calc R . .
H20B H -0.0809 0.4817 0.3178 0.091 Uiso 1 1 calc R . .
H20C H -0.2180 0.4593 0.3742 0.091 Uiso 1 1 calc R . .
C21 C -0.3433(2) -0.0390(2) 0.33819(15) 0.0557(7) Uani 1 1 d . A 1
C22 C -0.4820(2) 0.0071(3) 0.34402(18) 0.0823(10) Uani 1 1 d . A 1
H22A H -0.5042 0.0704 0.3781 0.099 Uiso 1 1 calc R A 1
H22B H -0.5414 -0.0628 0.3599 0.099 Uiso 1 1 calc R A 1
H22C H -0.4905 0.0436 0.2978 0.099 Uiso 1 1 calc R A 1
C23 C -0.3177(3) -0.1375(3) 0.2821(2) 0.0941(11) Uani 1 1 d . A 1
H23A H -0.3274 -0.0972 0.2369 0.113 Uiso 1 1 calc R A 1
H23B H -0.3809 -0.2044 0.2981 0.113 Uiso 1 1 calc R A 1
H23C H -0.2289 -0.1726 0.2762 0.113 Uiso 1 1 calc R A 1
C24 C -0.3266(3) -0.1033(3) 0.40598(19) 0.1109(15) Uani 1 1 d . A 1
H24A H -0.3406 -0.0430 0.4417 0.133 Uiso 1 1 calc R A 1
H24B H -0.2380 -0.1393 0.3989 0.133 Uiso 1 1 calc R A 1
H24C H -0.3903 -0.1697 0.4218 0.133 Uiso 1 1 calc R A 1
C31 C 0.20374(19) 0.12978(17) 0.18350(10) 0.0306(5) Uani 1 1 d . . .
C32 C 0.33905(19) 0.14083(17) 0.16632(11) 0.0331(5) Uani 1 1 d . . .
H32 H 0.3847 0.1202 0.2018 0.040 Uiso 1 1 calc R . .
C33 C 0.40890(19) 0.18105(18) 0.09893(11) 0.0337(5) Uani 1 1 d . . .
C34 C 0.3380(2) 0.21099(19) 0.04839(11) 0.0369(5) Uani 1 1 d . B .
H34 H 0.3840 0.2403 0.0021 0.044 Uiso 1 1 calc R . .
C35 C 0.2037(2) 0.19999(19) 0.06262(11) 0.0367(5) Uani 1 1 d . . .
C36 C 0.1380(2) 0.15812(18) 0.13101(11) 0.0332(5) Uani 1 1 d . B .
H36 H 0.0460 0.1487 0.1420 0.040 Uiso 1 1 calc R . .
C37 C 0.5574(2) 0.1972(2) 0.07954(12) 0.0413(6) Uani 1 1 d . . .
C38 C 0.6209(2) 0.1192(2) 0.01813(13) 0.0524(7) Uani 1 1 d . . .
H38A H 0.7155 0.1312 0.0049 0.063 Uiso 1 1 calc R . .
H38B H 0.5848 0.1455 -0.0223 0.063 Uiso 1 1 calc R . .
H38C H 0.6030 0.0309 0.0325 0.063 Uiso 1 1 calc R . .
C39 C 0.5873(2) 0.3347(2) 0.05738(15) 0.0617(7) Uani 1 1 d . . .
H39A H 0.6821 0.3453 0.0434 0.074 Uiso 1 1 calc R . .
H39B H 0.5486 0.3846 0.0971 0.074 Uiso 1 1 calc R . .
H39C H 0.5502 0.3624 0.0175 0.074 Uiso 1 1 calc R . .
C40 C 0.6173(2) 0.1553(3) 0.14080(14) 0.0668(8) Uani 1 1 d . . .
H40A H 0.7120 0.1667 0.1260 0.080 Uiso 1 1 calc R . .
H40B H 0.5993 0.0670 0.1552 0.080 Uiso 1 1 calc R . .
H40C H 0.5793 0.2051 0.1806 0.080 Uiso 1 1 calc R . .
C41A C 0.1340(7) 0.2483(4) 0.0052(4) 0.0412(9) Uani 0.75 1 d P B 1
C42A C -0.0126(3) 0.2281(4) 0.03010(18) 0.0701(12) Uani 0.75 1 d P B 1
H42A H -0.0290 0.1388 0.0409 0.084 Uiso 0.75 1 calc PR B 1
H42B H -0.0547 0.2606 -0.0072 0.084 Uiso 0.75 1 calc PR B 1
H42C H -0.0487 0.2720 0.0726 0.084 Uiso 0.75 1 calc PR B 1
C43A C 0.1899(4) 0.1822(4) -0.06184(19) 0.0563(10) Uani 0.75 1 d P B 1
H43A H 0.1768 0.0923 -0.0515 0.068 Uiso 0.75 1 calc PR B 1
H43B H 0.2836 0.1981 -0.0789 0.068 Uiso 0.75 1 calc PR B 1
H43C H 0.1452 0.2137 -0.0981 0.068 Uiso 0.75 1 calc PR B 1
C44A C 0.1531(4) 0.3884(3) -0.01072(19) 0.0663(10) Uani 0.75 1 d P B 1
H44A H 0.1105 0.4191 -0.0480 0.080 Uiso 0.75 1 calc PR B 1
H44B H 0.2467 0.4053 -0.0264 0.080 Uiso 0.75 1 calc PR B 1
H44C H 0.1144 0.4307 0.0320 0.080 Uiso 0.75 1 calc PR B 1
C41B C 0.124(2) 0.2145(12) 0.0078(15) 0.0412(9) Uani 0.25 1 d PD B 2
C42B C 0.0363(13) 0.3288(12) 0.0228(7) 0.075(2) Uiso 0.25 1 d PD B 2
H42D H -0.0287 0.3129 0.0678 0.090 Uiso 0.25 1 calc PR B 2
H42E H -0.0082 0.3476 -0.0151 0.090 Uiso 0.25 1 calc PR B 2
H42F H 0.0890 0.3999 0.0255 0.090 Uiso 0.25 1 calc PR B 2
C43B C 0.0428(12) 0.1040(11) 0.0042(6) 0.075(2) Uiso 0.25 1 d PD B 2
H43D H 0.1000 0.0304 -0.0062 0.090 Uiso 0.25 1 calc PR B 2
H43E H -0.0032 0.1228 -0.0331 0.090 Uiso 0.25 1 calc PR B 2
H43F H -0.0211 0.0873 0.0495 0.090 Uiso 0.25 1 calc PR B 2
C44B C 0.2101(15) 0.2441(13) -0.0658(8) 0.075(2) Uiso 0.25 1 d PD B 2
H44D H 0.2786 0.1793 -0.0765 0.090 Uiso 0.25 1 calc PR B 2
H44E H 0.2505 0.3251 -0.0684 0.090 Uiso 0.25 1 calc PR B 2
H44F H 0.1569 0.2470 -0.1001 0.090 Uiso 0.25 1 calc PR B 2
C51 C 0.15987(19) -0.04730(18) 0.28271(11) 0.0315(5) Uani 1 1 d . . .
C52 C 0.20353(19) -0.13400(18) 0.23378(11) 0.0348(5) Uani 1 1 d . . .
H52 H 0.2183 -0.1086 0.1849 0.042 Uiso 1 1 calc R . .
C53 C 0.2262(2) -0.25871(19) 0.25537(12) 0.0375(5) Uani 1 1 d . . .
C54 C 0.2049(2) -0.2919(2) 0.32672(12) 0.0434(6) Uani 1 1 d . C .
H54 H 0.2211 -0.3761 0.3419 0.052 Uiso 1 1 calc R . .
C55 C 0.1603(2) -0.2066(2) 0.37782(11) 0.0387(5) Uani 1 1 d D . .
C56 C 0.13776(19) -0.08537(19) 0.35426(11) 0.0358(5) Uani 1 1 d . C .
H56 H 0.1062 -0.0260 0.3878 0.043 Uiso 1 1 calc R . .
C57 C 0.2790(2) -0.3515(2) 0.19915(13) 0.0477(6) Uani 1 1 d . . .
C58 C 0.4202(2) -0.3182(2) 0.16162(13) 0.0597(7) Uani 1 1 d . . .
H58A H 0.4730 -0.3224 0.1962 0.072 Uiso 1 1 calc R . .
H58B H 0.4220 -0.2336 0.1384 0.072 Uiso 1 1 calc R . .
H58C H 0.4560 -0.3774 0.1262 0.072 Uiso 1 1 calc R . .
C59 C 0.1953(3) -0.3430(2) 0.14587(14) 0.0636(8) Uani 1 1 d . . .
H59A H 0.2291 -0.4026 0.1104 0.076 Uiso 1 1 calc R . .
H59B H 0.1984 -0.2584 0.1226 0.076 Uiso 1 1 calc R . .
H59C H 0.1048 -0.3627 0.1704 0.076 Uiso 1 1 calc R . .
C60 C 0.2786(3) -0.4866(2) 0.23162(15) 0.0717(9) Uani 1 1 d . . .
H60A H 0.3312 -0.4937 0.2663 0.086 Uiso 1 1 calc R . .
H60B H 0.3156 -0.5421 0.1944 0.086 Uiso 1 1 calc R . .
H60C H 0.1887 -0.5104 0.2549 0.086 Uiso 1 1 calc R . .
C61A C 0.1494(10) -0.2416(12) 0.4569(3) 0.0421(19) Uani 0.70 1 d PD C 1
C62A C 0.0801(5) -0.3674(5) 0.4783(3) 0.0716(15) Uani 0.70 1 d P C 1
H62A H -0.0064 -0.3603 0.4686 0.086 Uiso 0.70 1 calc PR C 1
H62B H 0.0706 -0.3898 0.5288 0.086 Uiso 0.70 1 calc PR C 1
H62C H 0.1322 -0.4322 0.4512 0.086 Uiso 0.70 1 calc PR C 1
C63A C 0.0722(6) -0.1478(4) 0.5060(2) 0.0777(14) Uani 0.70 1 d P C 1
H63A H -0.0161 -0.1370 0.4989 0.093 Uiso 0.70 1 calc PR C 1
H63B H 0.1162 -0.0675 0.4955 0.093 Uiso 0.70 1 calc PR C 1
H63C H 0.0671 -0.1785 0.5551 0.093 Uiso 0.70 1 calc PR C 1
C64A C 0.2838(4) -0.2579(5) 0.4719(2) 0.0696(12) Uani 0.70 1 d P C 1
H64A H 0.2739 -0.2822 0.5222 0.084 Uiso 0.70 1 calc PR C 1
H64B H 0.3302 -0.1792 0.4591 0.084 Uiso 0.70 1 calc PR C 1
H64C H 0.3337 -0.3230 0.4441 0.084 Uiso 0.70 1 calc PR C 1
C61B C 0.119(3) -0.260(3) 0.4554(7) 0.0421(19) Uani 0.30 1 d PD C 2
C62B C -0.0194(10) -0.2405(12) 0.4848(5) 0.085(3) Uani 0.30 1 d P C 2
H62D H -0.0683 -0.2970 0.4651 0.101 Uiso 0.30 1 calc PR C 2
H62E H -0.0443 -0.1540 0.4731 0.101 Uiso 0.30 1 calc PR C 2
H62F H -0.0396 -0.2577 0.5362 0.101 Uiso 0.30 1 calc PR C 2
C63B C 0.1990(13) -0.1705(12) 0.4887(6) 0.081(3) Uani 0.30 1 d P C 2
H63D H 0.1872 -0.1961 0.5390 0.097 Uiso 0.30 1 calc PR C 2
H63E H 0.1672 -0.0843 0.4829 0.097 Uiso 0.30 1 calc PR C 2
H63F H 0.2920 -0.1762 0.4645 0.097 Uiso 0.30 1 calc PR C 2
C64B C 0.1757(17) -0.3881(13) 0.4671(7) 0.117(7) Uani 0.30 1 d P C 2
H64D H 0.1354 -0.4477 0.4447 0.140 Uiso 0.30 1 calc PR C 2
H64E H 0.1584 -0.4122 0.5178 0.140 Uiso 0.30 1 calc PR C 2
H64F H 0.2702 -0.3880 0.4463 0.140 Uiso 0.30 1 calc PR C 2

loop_
_atom_site_aniso_label
_atom_site_aniso_U_11
_atom_site_aniso_U_22
_atom_site_aniso_U_33
_atom_site_aniso_U_23
_atom_site_aniso_U_13
_atom_site_aniso_U_12
C1 0.0279(11) 0.0309(11) 0.0344(12) 0.0027(9) -0.0082(9) -0.0008(9)
C2 0.0291(12) 0.0322(12) 0.0372(13) 0.0034(10) -0.0053(10) 0.0019(9)
C3 0.0358(13) 0.0361(12) 0.0427(14) -0.0014(11) -0.0125(11) -0.0009(10)
C4 0.0443(14) 0.0391(13) 0.0508(15) -0.0042(11) -0.0162(12) 0.0015(11)
C5 0.0511(16) 0.0498(15) 0.0537(16) -0.0088(12) -0.0203(13) -0.0013(12)
C6 0.0574(17) 0.0559(16) 0.0586(17) -0.0113(13) -0.0261(14) -0.0011(13)
C7 0.0590(18) 0.0599(17) 0.0643(18) -0.0158(14) -0.0289(14) 0.0027(13)
C11 0.0295(12) 0.0312(11) 0.0321(12) 0.0018(9) -0.0072(9) 0.0012(9)
C12 0.0322(12) 0.0329(12) 0.0348(13) 0.0022(9) -0.0064(10) -0.0021(9)
C13 0.0332(12) 0.0356(12) 0.0343(13) 0.0043(10) -0.0068(10) 0.0028(9)
C14 0.0289(12) 0.0424(13) 0.0433(14) 0.0061(10) -0.0060(10) 0.0044(10)
C15 0.0316(13) 0.0412(13) 0.0452(14) 0.0071(10) -0.0106(11) -0.0038(10)
C16 0.0312(12) 0.0319(12) 0.0449(14) 0.0051(10) -0.0104(10) -0.0011(9)
C17 0.0368(13) 0.0359(12) 0.0485(15) 0.0040(11) -0.0097(11) 0.0050(10)
C18 0.0530(17) 0.0469(16) 0.116(3) 0.0084(16) -0.0151(17) 0.0148(13)
C19 0.079(2) 0.0472(16) 0.072(2) 0.0209(14) -0.0061(16) 0.0109(14)
C20 0.100(2) 0.0423(15) 0.095(2) -0.0124(15) -0.0433(19) 0.0192(15)
C21 0.0316(14) 0.0474(15) 0.084(2) 0.0202(14) -0.0149(13) -0.0087(11)
C22 0.0383(16) 0.073(2) 0.127(3) 0.0353(18) -0.0173(17) -0.0167(14)
C23 0.064(2) 0.0576(19) 0.163(4) -0.004(2) -0.031(2) -0.0193(15)
C24 0.069(2) 0.117(3) 0.140(3) 0.087(3) -0.040(2) -0.046(2)
C31 0.0283(12) 0.0272(11) 0.0356(12) 0.0016(9) -0.0079(10) -0.0013(8)
C32 0.0307(12) 0.0318(11) 0.0377(13) 0.0018(9) -0.0114(10) -0.0020(9)
C33 0.0296(12) 0.0336(12) 0.0370(13) -0.0015(10) -0.0071(10) -0.0018(9)
C34 0.0328(13) 0.0395(13) 0.0347(13) 0.0042(10) -0.0043(10) -0.0017(10)
C35 0.0345(13) 0.0393(13) 0.0364(13) 0.0025(10) -0.0113(10) 0.0011(10)
C36 0.0260(11) 0.0348(12) 0.0384(13) 0.0006(10) -0.0083(10) -0.0006(9)
C37 0.0287(12) 0.0517(14) 0.0419(14) -0.0010(11) -0.0057(10) -0.0067(10)
C38 0.0315(13) 0.0621(16) 0.0590(17) -0.0032(13) -0.0042(12) 0.0025(11)
C39 0.0426(15) 0.0574(17) 0.078(2) -0.0070(14) -0.0002(14) -0.0157(12)
C40 0.0299(14) 0.111(2) 0.0593(18) 0.0054(16) -0.0129(13) -0.0102(14)
C41A 0.0344(19) 0.053(3) 0.0344(16) 0.007(3) -0.0093(13) 0.005(2)
C42A 0.036(2) 0.125(4) 0.050(2) 0.018(2) -0.0208(17) -0.002(2)
C43A 0.055(2) 0.075(3) 0.045(2) -0.012(2) -0.0238(18) 0.013(2)
C44A 0.074(3) 0.060(2) 0.065(2) 0.0125(19) -0.027(2) 0.0168(19)
C41B 0.0344(19) 0.053(3) 0.0344(16) 0.007(3) -0.0093(13) 0.005(2)
C51 0.0239(11) 0.0314(11) 0.0379(13) 0.0040(10) -0.0081(9) -0.0007(9)
C52 0.0297(12) 0.0360(12) 0.0373(13) 0.0037(10) -0.0076(10) -0.0033(9)
C53 0.0318(12) 0.0318(12) 0.0443(14) 0.0026(10) -0.0036(10) 0.0012(9)
C54 0.0393(14) 0.0348(13) 0.0476(15) 0.0098(11) -0.0006(11) 0.0037(10)
C55 0.0315(12) 0.0398(13) 0.0387(13) 0.0064(10) -0.0018(10) 0.0052(10)
C56 0.0310(12) 0.0346(12) 0.0377(13) 0.0027(10) -0.0041(10) 0.0046(9)
C57 0.0540(16) 0.0343(13) 0.0479(15) -0.0028(11) -0.0009(12) 0.0019(11)
C58 0.0569(17) 0.0597(17) 0.0535(17) -0.0077(13) 0.0019(13) 0.0104(13)
C59 0.0706(19) 0.0529(16) 0.0653(19) -0.0149(14) -0.0084(15) -0.0090(14)
C60 0.094(2) 0.0332(14) 0.072(2) -0.0058(13) 0.0067(17) 0.0085(14)
C61A 0.041(6) 0.042(4) 0.0375(15) 0.0095(17) -0.0021(18) -0.006(3)
C62A 0.090(4) 0.069(4) 0.048(3) 0.024(2) -0.010(3) -0.024(3)
C63A 0.113(4) 0.071(3) 0.034(2) 0.004(2) 0.004(2) 0.017(3)
C64A 0.065(3) 0.091(3) 0.053(3) 0.021(2) -0.023(2) -0.008(2)
C61B 0.041(6) 0.042(4) 0.0375(15) 0.0095(17) -0.0021(18) -0.006(3)
C62B 0.069(7) 0.129(10) 0.033(5) 0.026(6) 0.015(5) 0.006(7)
C63B 0.097(10) 0.103(9) 0.042(6) 0.018(6) -0.024(7) 0.002(8)
C64B 0.200(18) 0.079(9) 0.054(8) 0.020(6) -0.018(12) 0.046(13)

loop_
_atom_type_symbol
_atom_type_description
_atom_type_scat_dispersion_real
_atom_type_scat_dispersion_imag
_atom_type_scat_source
C C 0.0033 0.0016 'International Tables Vol C Tables 4.2.6.8 and 6.1.1.4'
H H 0.0000 0.0000 'International Tables Vol C Tables 4.2.6.8 and 6.1.1.4'

loop_
_geom_angle_atom_site_label_1
_geom_angle_atom_site_label_2
_geom_angle_atom_site_label_3
_geom_angle
_geom_angle_site_symmetry_3
C2 C1 C51 106.34(16) .
C2 C1 C31 106.70(16) .
C51 C1 C31 112.67(16) .
C2 C1 C11 106.15(16) .
C51 C1 C11 112.18(15) .
C31 C1 C11 112.25(16) .
C3 C2 C1 177.3(2) .
C2 C3 C4 178.0(2) .
C5 C4 C3 178.1(3) .
C4 C5 C6 175.6(3) .
C7 C6 C5 175.2(3) .
C6 C7 C7 178.1(4) 2_666
C16 C11 C12 118.96(19) .
C16 C11 C1 122.38(17) .
C12 C11 C1 118.66(17) .
C13 C12 C11 122.02(19) .
C12 C13 C14 117.62(18) .
C12 C13 C17 119.27(18) .
C14 C13 C17 123.11(19) .
C15 C14 C13 122.36(19) .
C14 C15 C16 117.91(19) .
C14 C15 C21 122.8(2) .
C16 C15 C21 119.26(19) .
C11 C16 C15 121.10(19) .
C20 C17 C19 109.5(2) .
C20 C17 C18 108.9(2) .
C19 C17 C18 106.7(2) .
C20 C17 C13 109.56(18) .
C19 C17 C13 109.32(19) .
C18 C17 C13 112.86(18) .
C24 C21 C22 111.8(2) .
C24 C21 C15 110.0(2) .
C22 C21 C15 113.2(2) .
C24 C21 C23 108.0(3) .
C22 C21 C23 105.2(2) .
C15 C21 C23 108.4(2) .
C36 C31 C32 118.72(19) .
C36 C31 C1 122.61(17) .
C32 C31 C1 118.64(17) .
C33 C32 C31 121.84(19) .
C32 C33 C34 117.24(18) .
C32 C33 C37 122.56(18) .
C34 C33 C37 120.17(18) .
C35 C34 C33 123.09(19) .
C34 C35 C36 117.49(19) .
C34 C35 C41B 125.2(5) .
C36 C35 C41B 116.9(5) .
C34 C35 C41A 118.6(2) .
C36 C35 C41A 123.5(2) .
C31 C36 C35 121.59(19) .
C40 C37 C39 108.8(2) .
C40 C37 C38 108.0(2) .
C39 C37 C38 109.37(19) .
C40 C37 C33 112.25(18) .
C39 C37 C33 109.01(18) .
C38 C37 C33 109.40(18) .
C42A C41A C44A 107.0(5) .
C42A C41A C43A 109.6(6) .
C44A C41A C43A 109.7(4) .
C42A C41A C35 111.2(4) .
C44A C41A C35 109.3(6) .
C43A C41A C35 110.1(5) .
C42B C41B C44B 104.9(18) .
C42B C41B C43B 109.6(18) .
C44B C41B C43B 106.8(18) .
C42B C41B C35 107.1(15) .
C44B C41B C35 111.6(17) .
C43B C41B C35 116.3(17) .
C52 C51 C56 119.23(18) .
C52 C51 C1 122.13(18) .
C56 C51 C1 118.64(18) .
C51 C52 C53 120.84(19) .
C54 C53 C52 118.0(2) .
C54 C53 C57 122.73(19) .
C52 C53 C57 119.23(19) .
C53 C54 C55 122.71(19) .
C56 C55 C54 117.3(2) .
C56 C55 C61B 124.5(15) .
C54 C55 C61B 117.3(15) .
C56 C55 C61A 120.1(6) .
C54 C55 C61A 122.3(6) .
C55 C56 C51 121.9(2) .
C59 C57 C58 109.9(2) .
C59 C57 C60 108.3(2) .
C58 C57 C60 108.2(2) .
C59 C57 C53 109.89(19) .
C58 C57 C53 108.36(19) .
C60 C57 C53 112.15(19) .
C64A C61A C63A 107.2(5) .
C64A C61A C55 111.3(5) .
C63A C61A C55 114.7(8) .
C64A C61A C62A 107.5(8) .
C63A C61A C62A 107.2(5) .
C55 C61A C62A 108.6(5) .
C62B C61B C64B 117.4(16) .
C62B C61B C55 111.3(18) .
C64B C61B C55 113(2) .
C62B C61B C63B 110(2) .
C64B C61B C63B 104.8(18) .
C55 C61B C63B 99.2(13) .

loop_
_geom_bond_atom_site_label_1
_geom_bond_atom_site_label_2
_geom_bond_distance
_geom_bond_site_symmetry_2
C1 C2 1.482(3) .
C1 C51 1.541(3) .
C1 C31 1.545(3) .
C1 C11 1.547(3) .
C2 C3 1.192(3) .
C3 C4 1.363(3) .
C4 C5 1.205(3) .
C5 C6 1.353(3) .
C6 C7 1.201(3) .
C7 C7 1.362(5) 2_666
C11 C16 1.382(3) .
C11 C12 1.391(3) .
C12 C13 1.381(3) .
C13 C14 1.393(3) .
C13 C17 1.535(3) .
C14 C15 1.391(3) .
C15 C16 1.400(3) .
C15 C21 1.530(3) .
C17 C20 1.519(3) .
C17 C19 1.520(3) .
C17 C18 1.523(3) .
C21 C24 1.492(4) .
C21 C22 1.508(3) .
C21 C23 1.567(4) .
C31 C36 1.389(3) .
C31 C32 1.393(3) .
C32 C33 1.385(3) .
C33 C34 1.397(3) .
C33 C37 1.534(3) .
C34 C35 1.385(3) .
C35 C36 1.392(3) .
C35 C41B 1.52(4) .
C35 C41A 1.539(12) .
C37 C40 1.522(3) .
C37 C39 1.529(3) .
C37 C38 1.530(3) .
C41A C42A 1.523(8) .
C41A C44A 1.525(5) .
C41A C43A 1.528(7) .
C41B C42B 1.515(17) .
C41B C44B 1.516(17) .
C41B C43B 1.519(17) .
C51 C52 1.383(3) .
C51 C56 1.392(3) .
C52 C53 1.400(3) .
C53 C54 1.379(3) .
C53 C57 1.541(3) .
C54 C55 1.403(3) .
C55 C56 1.376(3) .
C55 C61B 1.540(8) .
C55 C61A 1.543(4) .
C57 C59 1.528(3) .
C57 C58 1.532(3) .
C57 C60 1.535(3) .
C61A C64A 1.522(11) .
C61A C63A 1.525(14) .
C61A C62A 1.543(10) .
C61B C62B 1.44(3) .
C61B C64B 1.51(4) .
C61B C63B 1.59(2) .

loop_
_geom_torsion_atom_site_label_1
_geom_torsion_atom_site_label_2
_geom_torsion_atom_site_label_3
_geom_torsion_atom_site_label_4
_geom_torsion
_geom_torsion_site_symmetry_4
C51 C1 C2 C3 6(5) .
C31 C1 C2 C3 -115(5) .
C11 C1 C2 C3 125(5) .
C1 C2 C3 C4 33(10) .
C2 C3 C4 C5 36(13) .
C3 C4 C5 C6 50(10) .
C4 C5 C6 C7 6(6) .
C5 C6 C7 C7 12(14) 2_666
C2 C1 C11 C16 -126.1(2) .
C51 C1 C11 C16 -10.3(3) .
C31 C1 C11 C16 117.7(2) .
C2 C1 C11 C12 53.9(2) .
C51 C1 C11 C12 169.67(18) .
C31 C1 C11 C12 -62.3(2) .
C16 C11 C12 C13 -0.5(3) .
C1 C11 C12 C13 179.50(19) .
C11 C12 C13 C14 1.9(3) .
C11 C12 C13 C17 -178.67(19) .
C12 C13 C14 C15 -1.7(3) .
C17 C13 C14 C15 178.9(2) .
C13 C14 C15 C16 0.1(3) .
C13 C14 C15 C21 178.1(2) .
C12 C11 C16 C15 -1.2(3) .
C1 C11 C16 C15 178.79(19) .
C14 C15 C16 C11 1.4(3) .
C21 C15 C16 C11 -176.6(2) .
C12 C13 C17 C20 -63.0(3) .
C14 C13 C17 C20 116.4(2) .
C12 C13 C17 C19 56.9(3) .
C14 C13 C17 C19 -123.7(2) .
C12 C13 C17 C18 175.5(2) .
C14 C13 C17 C18 -5.2(3) .
C14 C15 C21 C24 -116.8(3) .
C16 C15 C21 C24 61.1(3) .
C14 C15 C21 C22 9.1(4) .
C16 C15 C21 C22 -172.9(2) .
C14 C15 C21 C23 125.3(2) .
C16 C15 C21 C23 -56.7(3) .
C2 C1 C31 C36 -132.31(19) .
C51 C1 C31 C36 111.4(2) .
C11 C1 C31 C36 -16.4(3) .
C2 C1 C31 C32 45.8(2) .
C51 C1 C31 C32 -70.5(2) .
C11 C1 C31 C32 161.68(17) .
C36 C31 C32 C33 1.1(3) .
C1 C31 C32 C33 -177.13(18) .
C31 C32 C33 C34 0.3(3) .
C31 C32 C33 C37 178.29(18) .
C32 C33 C34 C35 -1.2(3) .
C37 C33 C34 C35 -179.2(2) .
C33 C34 C35 C36 0.6(3) .
C33 C34 C35 C41B -171.4(6) .
C33 C34 C35 C41A 173.8(3) .
C32 C31 C36 C35 -1.6(3) .
C1 C31 C36 C35 176.47(18) .
C34 C35 C36 C31 0.8(3) .
C41B C35 C36 C31 173.5(5) .
C41A C35 C36 C31 -172.0(3) .
C32 C33 C37 C40 4.2(3) .
C34 C33 C37 C40 -177.9(2) .
C32 C33 C37 C39 -116.5(2) .
C34 C33 C37 C39 61.5(3) .
C32 C33 C37 C38 124.0(2) .
C34 C33 C37 C38 -58.1(3) .
C34 C35 C41A C42A 179.8(3) .
C36 C35 C41A C42A -7.5(5) .
C34 C35 C41A C44A -62.3(4) .
C36 C35 C41A C44A 110.4(3) .
C34 C35 C41A C43A 58.3(4) .
C36 C35 C41A C43A -129.0(3) .
C34 C35 C41B C42B -114.7(9) .
C36 C35 C41B C42B 73.2(9) .
C34 C35 C41B C44B -0.5(11) .
C36 C35 C41B C44B -172.5(7) .
C34 C35 C41B C43B 122.4(9) .
C36 C35 C41B C43B -49.7(11) .
C2 C1 C51 C52 -137.58(19) .
C31 C1 C51 C52 -21.0(3) .
C11 C1 C51 C52 106.8(2) .
C2 C1 C51 C56 43.5(2) .
C31 C1 C51 C56 160.06(17) .
C11 C1 C51 C56 -72.1(2) .
C56 C51 C52 C53 -0.4(3) .
C1 C51 C52 C53 -179.24(18) .
C51 C52 C53 C54 -0.6(3) .
C51 C52 C53 C57 -178.06(19) .
C52 C53 C54 C55 0.8(3) .
C57 C53 C54 C55 178.1(2) .
C53 C54 C55 C56 0.0(3) .
C53 C54 C55 C61B 170.1(11) .
C53 C54 C55 C61A -174.0(4) .
C54 C55 C56 C51 -1.0(3) .
C61B C55 C56 C51 -170.3(11) .
C61A C55 C56 C51 173.1(4) .
C52 C51 C56 C55 1.2(3) .
C1 C51 C56 C55 -179.89(18) .
C54 C53 C57 C59 131.7(2) .
C52 C53 C57 C59 -50.9(3) .
C54 C53 C57 C58 -108.2(2) .
C52 C53 C57 C58 69.2(3) .
C54 C53 C57 C60 11.2(3) .
C52 C53 C57 C60 -171.4(2) .
C56 C55 C61A C64A -103.0(8) .
C54 C55 C61A C64A 70.8(7) .
C56 C55 C61A C63A 18.9(6) .
C54 C55 C61A C63A -167.3(4) .
C56 C55 C61A C62A 138.8(6) .
C54 C55 C61A C62A -47.4(9) .
C56 C55 C61B C62B 55(2) .
C54 C55 C61B C62B -114(2) .
C56 C55 C61B C64B -170.5(12) .
C54 C55 C61B C64B 20(2) .
C56 C55 C61B C63B -60(2) .
C54 C55 C61B C63B 130.5(15) .
